data_7018929
loop_
_publ_author_name
'Yin, Wenlong'
'Feng, Kai'
'He, Ran'
'Mei, Dajiang'
'Lin, Zheshuai'
'Yao, Jiyong'
'Wu, Yicheng'

_publ_section_title
;
 BaGa(2)MQ(6) (M = Si, Ge; Q = S, Se): a new series of promising IR
 nonlinear optical materials.
;
_journal_issue 18
_journal_name_full 'Dalton transactions (Cambridge, England : 2003)'
_journal_page_first 5653
_journal_page_last 5661
_journal_paper_doi 10.1039/c2dt12493a
_journal_volume 41
_journal_year 2012
_chemical_formula_sum 'Ba Ga2 Ge S6'
_chemical_formula_weight 541.73
_space_group_IT_number 146
_symmetry_cell_setting trigonal
_symmetry_space_group_name_Hall 'R 3'
_symmetry_space_group_name_H-M 'R 3 :H'
_atom_sites_solution_primary direct
_atom_sites_solution_secondary difmap
_audit_creation_method SHELXL-97
_audit_update_record
;
2011-11-05 # Formatted by publCIF
;
_cell_angle_alpha 90.00
_cell_angle_beta 90.00
_cell_angle_gamma 120.00
_cell_formula_units_Z 3
_cell_length_a 9.60200(10)
_cell_length_b 9.60200(10)
_cell_length_c 8.6889(2)
_cell_measurement_reflns_used 1701
_cell_measurement_temperature 93(2)
_cell_measurement_theta_max 28.24
_cell_measurement_theta_min 3.39
_cell_volume 693.775(19)
_computing_cell_refinement 'CrystalClear (Rigaku Inc., 2008)'
_computing_data_collection 'CrystalClear (Rigaku Inc., 2008)'
_computing_data_reduction 'CrystalClear (Rigaku Inc., 2008)'
_computing_molecular_graphics 'SHELXL-97 (Sheldrick, 1997)'
_computing_publication_material 'SHELXL-97 (Sheldrick, 1997)'
_computing_structure_refinement 'SHELXL-97 (Sheldrick, 1997)'
_computing_structure_solution 'SHELXS-97 (Sheldrick, 1990)'
_diffrn_ambient_temperature 93(2)
_diffrn_measured_fraction_theta_full 1.000
_diffrn_measured_fraction_theta_max 1.000
_diffrn_measurement_device_type 'Rigaku AFC10 diffractometer'
_diffrn_measurement_method '\f and \w scan'
_diffrn_radiation_monochromator 'Graphite Monochromator'
_diffrn_radiation_source 'Rotating Anode'
_diffrn_radiation_type MoK\a
_diffrn_radiation_wavelength 0.71073
_diffrn_reflns_av_R_equivalents 0.0293
_diffrn_reflns_av_sigmaI/netI 0.0356
_diffrn_reflns_limit_h_max 11
_diffrn_reflns_limit_h_min -12
_diffrn_reflns_limit_k_max 9
_diffrn_reflns_limit_k_min -12
_diffrn_reflns_limit_l_max 10
_diffrn_reflns_limit_l_min -11
_diffrn_reflns_number 1955
_diffrn_reflns_theta_full 28.24
_diffrn_reflns_theta_max 28.24
_diffrn_reflns_theta_min 3.39
_exptl_absorpt_coefficient_mu 14.452
_exptl_absorpt_correction_T_max 0.230
_exptl_absorpt_correction_T_min 0.120
_exptl_absorpt_correction_type numerical
_exptl_absorpt_process_details 'face indexed'
_exptl_crystal_colour yellow
_exptl_crystal_density_diffrn 3.890
_exptl_crystal_density_method 'not measured'
_exptl_crystal_description block
_exptl_crystal_F_000 738
_exptl_crystal_size_max 0.242
_exptl_crystal_size_mid 0.180
_exptl_crystal_size_min 0.154
_refine_diff_density_max 0.584
_refine_diff_density_min -0.505
_refine_diff_density_rms 0.106
_refine_ls_abs_structure_details 'Flack H D (1983), Acta Cryst. A39, 876-881'
_refine_ls_abs_structure_Flack 0.027(15)
_refine_ls_extinction_coef 0.0108(3)
_refine_ls_extinction_expression Fc^*^=kFc[1+0.001xFc^2^\l^3^/sin(2\q)]^-1/4^
_refine_ls_extinction_method SHELXL
_refine_ls_goodness_of_fit_ref 0.856
_refine_ls_matrix_type full
_refine_ls_number_parameters 32
_refine_ls_number_reflns 721
_refine_ls_number_restraints 1
_refine_ls_restrained_S_all 0.856
_refine_ls_R_factor_all 0.0177
_refine_ls_R_factor_gt 0.0176
_refine_ls_shift/su_max 0.001
_refine_ls_shift/su_mean 0.000
_refine_ls_structure_factor_coef Fsqd
_refine_ls_weighting_details 'calc w=1/[\s^2^(Fo^2^)+(0.0200P)^2^+0.0000P] where P=(Fo^2^+2Fc^2^)/3'
_refine_ls_weighting_scheme calc
_refine_ls_wR_factor_gt 0.0386
_refine_ls_wR_factor_ref 0.0387
_reflns_number_gt 716
_reflns_number_total 721
_reflns_threshold_expression >2sigma(I)
_cod_data_source_file c2dt12493a.txt
_cod_data_source_block BaGa2GeS6
_cod_original_sg_symbol_H-M R3
_cod_database_code 7018929

loop_
_symmetry_equiv_pos_as_xyz
'x, y, z'
'-y, x-y, z'
'-x+y, -x, z'
'x+2/3, y+1/3, z+1/3'
'-y+2/3, x-y+1/3, z+1/3'
'-x+y+2/3, -x+1/3, z+1/3'
'x+1/3, y+2/3, z+2/3'
'-y+1/3, x-y+2/3, z+2/3'
'-x+y+1/3, -x+2/3, z+2/3'

loop_
_atom_site_label
_atom_site_type_symbol
_atom_site_fract_x
_atom_site_fract_y
_atom_site_fract_z
_atom_site_U_iso_or_equiv
_atom_site_adp_type
_atom_site_occupancy
_atom_site_symmetry_multiplicity
_atom_site_calc_flag
_atom_site_refinement_flags
Ba Ba 1.0000 1.0000 0.94546(3) 0.02815(14) Uani 1 3 d S
Ga Ga 0.56493(5) 0.71158(5) 0.19048(3) 0.01160(11) Uani 0.67 1 d P
Ge Ge 0.56493(5) 0.71158(5) 0.19048(3) 0.01160(11) Uani 0.33 1 d P
S1 S 0.58810(14) 0.72725(13) 0.93168(8) 0.01458(19) Uani 1 1 d .
S2 S 0.85816(10) 0.57086(11) 0.95774(12) 0.01423(18) Uani 1 1 d .

loop_
_atom_site_aniso_label
_atom_site_aniso_U_11
_atom_site_aniso_U_22
_atom_site_aniso_U_33
_atom_site_aniso_U_23
_atom_site_aniso_U_13
_atom_site_aniso_U_12
Ba 0.02894(19) 0.02894(19) 0.0266(2) 0.000 0.000 0.01447(9)
Ga 0.0106(2) 0.0124(2) 0.01254(17) -0.00033(16) 0.00087(14) 0.00628(19)
Ge 0.0106(2) 0.0124(2) 0.01254(17) -0.00033(16) 0.00087(14) 0.00628(19)
S1 0.0201(4) 0.0141(4) 0.0131(4) 0.0009(3) 0.0011(3) 0.0112(4)
S2 0.0121(4) 0.0137(4) 0.0171(4) -0.0038(3) -0.0017(3) 0.0066(4)

loop_
_atom_type_symbol
_atom_type_description
_atom_type_scat_dispersion_real
_atom_type_scat_dispersion_imag
_atom_type_scat_source
S S 0.1246 0.1234 'International Tables Vol C Tables 4.2.6.8 and 6.1.1.4'
Ga Ga 0.2307 1.6083 'International Tables Vol C Tables 4.2.6.8 and 6.1.1.4'
Ge Ge 0.1547 1.8001 'International Tables Vol C Tables 4.2.6.8 and 6.1.1.4'
Ba Ba -0.3244 2.2819 'International Tables Vol C Tables 4.2.6.8 and 6.1.1.4'

loop_
_geom_angle_atom_site_label_1
_geom_angle_atom_site_label_2
_geom_angle_atom_site_label_3
_geom_angle
_geom_angle_site_symmetry_1
_geom_angle_site_symmetry_3
S1 Ba S1 119.883(2) . 3_675
S1 Ba S1 119.883(2) . 2_765
S1 Ba S1 119.883(2) 3_675 2_765
S1 Ba S2 56.852(19) . 8_654
S1 Ba S2 88.381(19) 3_675 8_654
S1 Ba S2 119.52(2) 2_765 8_654
S1 Ba S2 119.52(2) . 7_554
S1 Ba S2 56.852(19) 3_675 7_554
S1 Ba S2 88.380(19) 2_765 7_554
S2 Ba S2 62.67(2) 8_654 7_554
S1 Ba S2 88.381(19) . 9_664
S1 Ba S2 119.52(2) 3_675 9_664
S1 Ba S2 56.851(19) 2_765 9_664
S2 Ba S2 62.67(2) 8_654 9_664
S2 Ba S2 62.67(2) 7_554 9_664
S1 Ba S1 125.43(3) . 4
S1 Ba S1 89.95(3) 3_675 4
S1 Ba S1 60.11(2) 2_765 4
S2 Ba S1 177.69(2) 8_654 4
S2 Ba S1 115.05(2) 7_554 4
S2 Ba S1 116.94(2) 9_664 4
S1 Ba S1 60.11(2) . 6_565
S1 Ba S1 125.43(3) 3_675 6_565
S1 Ba S1 89.95(3) 2_765 6_565
S2 Ba S1 116.94(2) 8_654 6_565
S2 Ba S1 177.69(2) 7_554 6_565
S2 Ba S1 115.05(2) 9_664 6_565
S1 Ba S1 65.35(3) 4 6_565
S1 Ba S1 89.95(3) . 5_665
S1 Ba S1 60.11(2) 3_675 5_665
S1 Ba S1 125.43(3) 2_765 5_665
S2 Ba S1 115.05(2) 8_654 5_665
S2 Ba S1 116.95(2) 7_554 5_665
S2 Ba S1 177.69(2) 9_664 5_665
S1 Ba S1 65.35(3) 4 5_665
S1 Ba S1 65.35(3) 6_565 5_665
S1 Ba S2 179.45(2) . 2_765
S1 Ba S2 59.64(2) 3_675 2_765
S1 Ba S2 60.56(2) 2_765 2_765
S2 Ba S2 122.71(3) 8_654 2_765
S2 Ba S2 60.053(19) 7_554 2_765
S2 Ba S2 91.67(2) 9_664 2_765
S1 Ba S2 55.00(3) 4 2_765
S1 Ba S2 120.33(2) 6_565 2_765
S1 Ba S2 89.98(2) 5_665 2_765
S1 Ba S2 60.56(2) . .
S1 Ba S2 179.45(2) 3_675 .
S1 Ba S2 59.64(2) 2_765 .
S2 Ba S2 91.67(2) 8_654 .
S2 Ba S2 122.71(3) 7_554 .
S2 Ba S2 60.053(19) 9_664 .
S1 Ba S2 89.98(2) 4 .
S1 Ba S2 55.00(3) 6_565 .
S1 Ba S2 120.33(2) 5_665 .
S2 Ba S2 119.915(2) 2_765 .
S1 Ba S2 59.64(2) . 3_675
S1 Ba S2 60.56(2) 3_675 3_675
S1 Ba S2 179.45(2) 2_765 3_675
S2 Ba S2 60.054(19) 8_654 3_675
S2 Ba S2 91.67(2) 7_554 3_675
S2 Ba S2 122.71(3) 9_664 3_675
S1 Ba S2 120.33(2) 4 3_675
S1 Ba S2 89.98(2) 6_565 3_675
S1 Ba S2 55.00(3) 5_665 3_675
S2 Ba S2 119.915(2) 2_765 3_675
S2 Ba S2 119.915(2) . 3_675
S2 Ga S2 107.74(5) 4_454 6_564
S2 Ga S1 112.61(4) 4_454 1_554
S2 Ga S1 117.19(4) 6_564 1_554
S2 Ga S1 110.77(4) 4_454 6_564
S2 Ga S1 105.69(4) 6_564 6_564
S1 Ga S1 102.47(3) 1_554 6_564
Ge S1 Ga 0.00(2) 1_556 1_556
Ge S1 Ge 106.20(3) 1_556 8_655
Ga S1 Ge 106.20(3) 1_556 8_655
Ge S1 Ga 106.20(3) 1_556 8_655
Ga S1 Ga 106.20(3) 1_556 8_655
Ge S1 Ga 0.000(7) 8_655 8_655
Ge S1 Ba 93.03(3) 1_556 .
Ga S1 Ba 93.03(3) 1_556 .
Ge S1 Ba 93.62(4) 8_655 .
Ga S1 Ba 93.62(4) 8_655 .
Ge S1 Ba 136.99(4) 1_556 7_444
Ga S1 Ba 136.99(4) 1_556 7_444
Ge S1 Ba 91.25(3) 8_655 7_444
Ga S1 Ba 91.25(3) 8_655 7_444
Ba S1 Ba 125.43(3) . 7_444
Ge S2 Ga 0.000(10) 7_545 7_545
Ge S2 Ge 103.90(4) 7_545 8_655
Ga S2 Ge 103.90(4) 7_545 8_655
Ge S2 Ga 103.90(4) 7_545 8_655
Ga S2 Ga 103.90(4) 7_545 8_655
Ge S2 Ga 0.000(10) 8_655 8_655
Ge S2 Ba 91.38(3) 7_545 4_445
Ga S2 Ba 91.38(3) 7_545 4_445
Ge S2 Ba 91.38(3) 8_655 4_445
Ga S2 Ba 91.38(3) 8_655 4_445
Ge S2 Ba 143.13(4) 7_545 .
Ga S2 Ba 143.13(4) 7_545 .
Ge S2 Ba 90.01(2) 8_655 .
Ga S2 Ba 90.01(2) 8_655 .
Ba S2 Ba 122.71(3) 4_445 .

loop_
_geom_bond_atom_site_label_1
_geom_bond_atom_site_label_2
_geom_bond_distance
_geom_bond_site_symmetry_2
Ba S1 3.4868(11) .
Ba S1 3.4868(11) 3_675
Ba S1 3.4868(11) 2_765
Ba S2 3.4886(10) 8_654
Ba S2 3.4887(10) 7_554
Ba S2 3.4887(10) 9_664
Ba S1 3.5509(9) 4
Ba S1 3.5509(9) 6_565
Ba S1 3.5509(9) 5_665
Ba S2 3.6378(9) 2_765
Ba S2 3.6378(9) .
Ba S2 3.6378(9) 3_675
Ga S2 2.2462(11) 4_454
Ga S2 2.2465(8) 6_564
Ga S1 2.2573(7) 1_554
Ga S1 2.2641(12) 6_564
S1 Ge 2.2573(7) 1_556
S1 Ga 2.2573(7) 1_556
S1 Ge 2.2642(12) 8_655
S1 Ga 2.2642(12) 8_655
S1 Ba 3.5509(9) 7_444
S2 Ge 2.2462(11) 7_545
S2 Ga 2.2462(11) 7_545
S2 Ge 2.2465(8) 8_655
S2 Ga 2.2465(8) 8_655
S2 Ba 3.4887(10) 4_445
